data_7155842
loop_
_publ_author_name
'Garcia-Valverde, Maria'
'Pertejo, Pablo'
'Pe\~na-Calleja, Pablo'
'Carreira-Barral, Israel'
'quesada, roberto'
'Cordero, Nicol\'as A.'
'Rodr\'iguez, Francisco J.'

_publ_section_title
;
 Novel pyrrolobenzodiazepine and pyrroloquinazoline scaffolds synthesized
 by a simple and highly selective Ugi/cyclization sequence
;
_journal_name_full 'Org. Biomol. Chem.'
_journal_paper_doi 10.1039/C7OB01807J
_journal_year 2017
_chemical_formula_moiety 'C23 H25 N3 O2'
_chemical_formula_sum 'C23 H25 N3 O2'
_chemical_formula_weight 375.46
_space_group_crystal_system monoclinic
_space_group_IT_number 7
_space_group_name_Hall 'P -2yc'
_space_group_name_H-M_alt 'P 1 c 1'
_symmetry_space_group_name_Hall 'P -2yc'
_symmetry_space_group_name_H-M 'P 1 c 1'
_atom_sites_solution_hydrogens geom
_audit_creation_method SHELXL-2016/6
_audit_update_record
;
2017-07-21 deposited with the CCDC.
2017-08-18 downloaded from the CCDC.
;
_cell_angle_alpha 90
_cell_angle_beta 93.271(6)
_cell_angle_gamma 90
_cell_formula_units_Z 4
_cell_length_a 9.1046(8)
_cell_length_b 15.0988(14)
_cell_length_c 14.5408(15)
_cell_measurement_reflns_used 1874
_cell_measurement_temperature 100(2)
_cell_measurement_theta_max 21.06
_cell_measurement_theta_min 2.24
_cell_volume 1995.6(3)
_computing_cell_refinement 'Bruker SAINT'
_computing_data_collection 'Bruker APEX2'
_computing_data_reduction 'Bruker SAINT'
_computing_molecular_graphics 'Bruker SHELXTL'
_computing_publication_material 'Bruker SHELXTL'
_computing_structure_refinement 'SHELXL-2016/6 (Sheldrick, 2016)'
_computing_structure_solution 'SHELXS-97 (Sheldrick 2008)'
_diffrn_ambient_temperature 100(2)
_diffrn_measured_fraction_theta_full 0.999
_diffrn_measured_fraction_theta_max 0.998
_diffrn_measurement_device_type 'Bruker Kappa APEXII CCD'
_diffrn_measurement_method 'omega and phi scans'
_diffrn_radiation_type MoK\a
_diffrn_radiation_wavelength 0.71073
_diffrn_reflns_av_R_equivalents 0.1179
_diffrn_reflns_av_unetI/netI 0.0788
_diffrn_reflns_Laue_measured_fraction_full 0.999
_diffrn_reflns_Laue_measured_fraction_max 0.998
_diffrn_reflns_limit_h_max 10
_diffrn_reflns_limit_h_min -11
_diffrn_reflns_limit_k_max 18
_diffrn_reflns_limit_k_min -18
_diffrn_reflns_limit_l_max 18
_diffrn_reflns_limit_l_min -18
_diffrn_reflns_number 63009
_diffrn_reflns_point_group_measured_fraction_full 0.994
_diffrn_reflns_point_group_measured_fraction_max 0.990
_diffrn_reflns_theta_full 25.242
_diffrn_reflns_theta_max 26.373
_diffrn_reflns_theta_min 1.946
_diffrn_source 'fine-focus sealed tube'
_exptl_absorpt_coefficient_mu 0.081
_exptl_absorpt_correction_T_max 0.9585
_exptl_absorpt_correction_T_min 0.6468
_exptl_absorpt_correction_type multi-scan
_exptl_absorpt_process_details 'SADABS 2016/2'
_exptl_crystal_colour colourless
_exptl_crystal_density_diffrn 1.250
_exptl_crystal_density_meas ?
_exptl_crystal_density_method 'not measured'
_exptl_crystal_description plate
_exptl_crystal_F_000 800
_exptl_crystal_size_max 0.320
_exptl_crystal_size_mid 0.300
_exptl_crystal_size_min 0.080
_exptl_transmission_factor_max 0.9585
_exptl_transmission_factor_min 0.6468
_refine_diff_density_max 0.234
_refine_diff_density_min -0.491
_refine_diff_density_rms 0.076
_refine_ls_abs_structure_details
;
 Flack x determined using 2523 quotients [(I+)-(I-)]/[(I+)+(I-)]
 (Parsons, Flack and Wagner, Acta Cryst. B69 (2013) 249-259).
;
_refine_ls_abs_structure_Flack 0.4(9)
_refine_ls_extinction_method none
_refine_ls_goodness_of_fit_ref 1.044
_refine_ls_hydrogen_treatment constr
_refine_ls_matrix_type full
_refine_ls_number_parameters 505
_refine_ls_number_reflns 8051
_refine_ls_number_restraints 2
_refine_ls_restrained_S_all 1.044
_refine_ls_R_factor_all 0.0880
_refine_ls_R_factor_gt 0.0618
_refine_ls_shift/su_max 0.000
_refine_ls_shift/su_mean 0.000
_refine_ls_structure_factor_coef Fsqd
_refine_ls_weighting_details 'w=1/[\s^2^(Fo^2^)+(0.0910P)^2^] where P=(Fo^2^+2Fc^2^)/3'
_refine_ls_weighting_scheme calc
_refine_ls_wR_factor_gt 0.1384
_refine_ls_wR_factor_ref 0.1561
_reflns_Friedel_coverage 0.978
_reflns_Friedel_fraction_full 0.988
_reflns_Friedel_fraction_max 0.981
_reflns_number_gt 6180
_reflns_number_total 8051
_reflns_threshold_expression 'I > 2\s(I)'
_cod_data_source_file c7ob01807j2.cif
_cod_data_source_block 6c
_cod_depositor_comments
;
The following automatic conversions were performed:

'_exptl_crystal_density_meas' value 'not measured' was changed to '?'
- the value is perceived as not measured.

Automatic conversion script
Id: cif_fix_values 4973 2017-02-22 13:04:09Z antanas 
;
_cod_database_code 7155842
_shelx_shelxl_version_number 2016/6
_shelx_space_group_comment
;
The symmetry employed for this shelxl refinement is uniquely defined
by the following loop, which should always be used as a source of
symmetry information in preference to the above space-group names.
They are only intended as comments.
;
_shelx_estimated_absorpt_t_min 0.975
_shelx_estimated_absorpt_t_max 0.994

loop_
_space_group_symop_operation_xyz
'x, y, z'
'x, -y, z+1/2'

loop_
_atom_site_label
_atom_site_type_symbol
_atom_site_fract_x
_atom_site_fract_y
_atom_site_fract_z
_atom_site_U_iso_or_equiv
_atom_site_adp_type
_atom_site_occupancy
_atom_site_site_symmetry_order
_atom_site_calc_flag
_atom_site_refinement_flags_posn
_atom_site_refinement_flags_adp
O1 O 0.8717(4) 0.5096(2) 0.3763(2) 0.0289(7) Uani 1 1 d . .
O2 O 0.8838(4) 0.7358(2) 0.1042(2) 0.0279(7) Uani 1 1 d . .
O3 O 0.4856(4) 0.8482(2) -0.1846(2) 0.0361(8) Uani 1 1 d . .
O4 O 0.5854(3) 0.7823(2) 0.1654(2) 0.0281(7) Uani 1 1 d . .
N1 N 0.7195(4) 0.7165(2) 0.2847(2) 0.0202(8) Uani 1 1 d . .
N2 N 0.7760(4) 0.8324(2) -0.0014(3) 0.0240(8) Uani 1 1 d . .
N3 N 0.8681(4) 0.6954(2) 0.4767(3) 0.0249(8) Uani 1 1 d . .
N4 N 0.8986(4) 0.5706(2) 0.2347(2) 0.0249(8) Uani 1 1 d . .
H4 H 0.866755 0.611169 0.197084 0.030 Uiso 1 1 calc R U
N5 N 0.7213(4) 0.9962(2) -0.1204(3) 0.0256(8) Uani 1 1 d . .
N6 N 0.4680(4) 0.8020(2) -0.0364(3) 0.0254(8) Uani 1 1 d . .
H6 H 0.517469 0.790175 0.014293 0.030 Uiso 1 1 calc R U
C1 C 0.8225(5) 0.7510(3) 0.0289(3) 0.0251(10) Uani 1 1 d . .
C2 C 0.6137(5) 0.7186(3) 0.2167(3) 0.0259(10) Uani 1 1 d . .
C3 C 0.7117(5) 0.8336(3) -0.0963(3) 0.0226(9) Uani 1 1 d . .
C4 C 0.7986(5) 0.9129(3) 0.0532(3) 0.0231(9) Uani 1 1 d . .
H4A H 0.885349 0.943550 0.034060 0.028 Uiso 1 1 calc R U
H4B H 0.814830 0.897357 0.117670 0.028 Uiso 1 1 calc R U
C5 C 0.7239(5) 0.6351(3) 0.3400(3) 0.0216(9) Uani 1 1 d . .
C6 C 0.9885(5) 0.7174(3) 0.4220(3) 0.0226(9) Uani 1 1 d . .
C7 C 0.8429(5) 0.5669(3) 0.3189(3) 0.0238(10) Uani 1 1 d . .
C8 C 1.2506(5) 0.7219(3) 0.4090(3) 0.0263(10) Uani 1 1 d . .
H8 H 1.345056 0.708113 0.432267 0.032 Uiso 1 1 calc R U
C9 C 0.7678(5) 0.7441(3) -0.1330(3) 0.0259(10) Uani 1 1 d . .
H9A H 0.697511 0.718839 -0.178325 0.031 Uiso 1 1 calc R U
H9B H 0.861555 0.751405 -0.160618 0.031 Uiso 1 1 calc R U
C10 C 0.8142(5) 0.7927(3) 0.3079(3) 0.0242(10) Uani 1 1 d . .
H10A H 0.771348 0.826971 0.355977 0.029 Uiso 1 1 calc R U
H10B H 0.819240 0.830320 0.254095 0.029 Uiso 1 1 calc R U
C11 C 0.4627(5) 1.0496(3) 0.1026(3) 0.0311(11) Uani 1 1 d . .
H11 H 0.406672 1.063726 0.152035 0.037 Uiso 1 1 calc R U
C12 C 0.5102(6) 1.0658(3) -0.0577(3) 0.0297(11) Uani 1 1 d . .
H12 H 0.486609 1.090498 -0.115254 0.036 Uiso 1 1 calc R U
C13 C 1.2299(5) 0.7665(3) 0.3262(3) 0.0270(10) Uani 1 1 d . .
H13 H 1.310760 0.782192 0.293449 0.032 Uiso 1 1 calc R U
C14 C 0.5814(5) 0.9940(3) 0.1154(3) 0.0274(10) Uani 1 1 d . .
H14 H 0.605084 0.970360 0.173440 0.033 Uiso 1 1 calc R U
C15 C 0.4957(5) 0.7122(3) 0.6302(3) 0.0286(10) Uani 1 1 d . .
H15 H 0.475613 0.759927 0.667903 0.034 Uiso 1 1 calc R U
C16 C 0.6309(5) 1.0092(3) -0.0448(3) 0.0255(10) Uani 1 1 d . .
C17 C 0.5421(5) 0.8310(3) -0.1084(3) 0.0265(10) Uani 1 1 d . .
C18 C 0.7838(6) 0.6862(3) -0.0473(3) 0.0306(11) Uani 1 1 d . .
H18A H 0.692403 0.655811 -0.036731 0.037 Uiso 1 1 calc R U
H18B H 0.861193 0.642741 -0.052628 0.037 Uiso 1 1 calc R U
C19 C 0.5381(5) 0.6297(3) 0.2140(3) 0.0278(10) Uani 1 1 d . .
H19A H 0.576050 0.592046 0.166748 0.033 Uiso 1 1 calc R U
H19B H 0.432640 0.636224 0.202372 0.033 Uiso 1 1 calc R U
C20 C 1.0120(5) 0.5082(3) 0.2040(3) 0.0269(10) Uani 1 1 d . .
C21 C 0.6320(5) 0.6483(3) 0.5098(3) 0.0250(10) Uani 1 1 d . .
C22 C 1.1284(5) 0.6977(3) 0.4576(3) 0.0256(10) Uani 1 1 d . .
H22 H 1.141510 0.668418 0.513686 0.031 Uiso 1 1 calc R U
C23 C 0.4259(5) 1.0848(3) 0.0162(3) 0.0311(11) Uani 1 1 d . .
H23 H 0.344058 1.121451 0.007789 0.037 Uiso 1 1 calc R U
C24 C 0.9663(5) 0.7647(3) 0.3398(3) 0.0237(10) Uani 1 1 d . .
C25 C 0.4208(6) 0.6337(3) 0.6388(3) 0.0334(11) Uani 1 1 d . .
H25 H 0.349366 0.628995 0.681737 0.040 Uiso 1 1 calc R U
C26 C 0.6013(5) 0.7203(3) 0.5652(3) 0.0262(10) Uani 1 1 d . .
H26 H 0.651091 0.773571 0.558853 0.031 Uiso 1 1 calc R U
C27 C 0.8674(5) 0.9167(3) -0.2195(3) 0.0252(10) Uani 1 1 d . .
C28 C 0.5745(5) 0.5920(3) 0.3094(3) 0.0274(10) Uani 1 1 d . .
H28A H 0.583112 0.527974 0.307208 0.033 Uiso 1 1 calc R U
H28B H 0.499328 0.607577 0.351251 0.033 Uiso 1 1 calc R U
C29 C 0.7503(5) 0.6601(3) 0.4429(3) 0.0229(10) Uani 1 1 d . .
C30 C 0.6675(5) 0.9728(3) 0.0412(3) 0.0241(10) Uani 1 1 d . .
C31 C 0.9836(5) 0.9767(3) -0.2165(3) 0.0272(10) Uani 1 1 d . .
H31 H 0.996049 1.016265 -0.167646 0.033 Uiso 1 1 calc R U
C32 C 0.3054(5) 0.7895(3) -0.0397(3) 0.0312(11) Uani 1 1 d . .
C33 C 1.0890(5) 0.7881(3) 0.2917(3) 0.0261(10) Uani 1 1 d . .
H33 H 1.076236 0.818300 0.236072 0.031 Uiso 1 1 calc R U
C34 C 1.0814(5) 0.9774(3) -0.2869(3) 0.0318(11) Uani 1 1 d . .
H34 H 1.160374 1.016555 -0.284359 0.038 Uiso 1 1 calc R U
C35 C 0.5585(5) 0.5685(3) 0.5194(3) 0.0286(10) Uani 1 1 d . .
H35 H 0.580613 0.519994 0.483269 0.034 Uiso 1 1 calc R U
C36 C 1.0613(6) 0.9200(3) -0.3603(3) 0.0353(12) Uani 1 1 d . .
H36 H 1.126123 0.921290 -0.407493 0.042 Uiso 1 1 calc R U
C37 C 1.0375(6) 0.5316(3) 0.1041(3) 0.0363(12) Uani 1 1 d . .
H37A H 1.110434 0.492656 0.081293 0.054 Uiso 1 1 calc R U
H37B H 0.947084 0.525057 0.067436 0.054 Uiso 1 1 calc R U
H37C H 1.070978 0.591711 0.100758 0.054 Uiso 1 1 calc R U
C38 C 0.7624(5) 0.9190(3) -0.1445(3) 0.0253(10) Uani 1 1 d . .
C39 C 1.1511(6) 0.5216(3) 0.2646(4) 0.0373(12) Uani 1 1 d . .
H39A H 1.225921 0.481771 0.245833 0.056 Uiso 1 1 calc R U
H39B H 1.184451 0.581571 0.258921 0.056 Uiso 1 1 calc R U
H39C H 1.131123 0.509972 0.327617 0.056 Uiso 1 1 calc R U
C40 C 0.9568(6) 0.4136(3) 0.2085(3) 0.0341(11) Uani 1 1 d . .
H40A H 1.031053 0.373980 0.188457 0.051 Uiso 1 1 calc R U
H40B H 0.935367 0.399646 0.270685 0.051 Uiso 1 1 calc R U
H40C H 0.869190 0.407348 0.169083 0.051 Uiso 1 1 calc R U
C41 C 0.8483(5) 0.8595(3) -0.2946(3) 0.0292(10) Uani 1 1 d . .
H41 H 0.769490 0.820222 -0.297954 0.035 Uiso 1 1 calc R U
C42 C 0.4508(6) 0.5619(3) 0.5841(3) 0.0337(11) Uani 1 1 d . .
H42 H 0.399466 0.509179 0.590313 0.040 Uiso 1 1 calc R U
C43 C 0.9461(6) 0.8610(3) -0.3644(3) 0.0338(11) Uani 1 1 d . .
H43 H 0.933798 0.822038 -0.413790 0.041 Uiso 1 1 calc R U
C44 C 0.2285(6) 0.8772(4) -0.0550(5) 0.0530(16) Uani 1 1 d . .
H44A H 0.124001 0.868296 -0.056989 0.079 Uiso 1 1 calc R U
H44B H 0.256889 0.916775 -0.005459 0.079 Uiso 1 1 calc R U
H44C H 0.255776 0.902235 -0.112246 0.079 Uiso 1 1 calc R U
C45 C 0.2699(6) 0.7526(5) 0.0534(4) 0.0605(19) Uani 1 1 d . .
H45A H 0.165728 0.743338 0.054719 0.091 Uiso 1 1 calc R U
H45B H 0.320226 0.697307 0.063573 0.091 Uiso 1 1 calc R U
H45C H 0.301215 0.793824 0.100813 0.091 Uiso 1 1 calc R U
C46 C 0.2588(7) 0.7253(5) -0.1149(5) 0.071(2) Uani 1 1 d . .
H46A H 0.153966 0.717689 -0.116500 0.106 Uiso 1 1 calc R U
H46B H 0.286551 0.747968 -0.173127 0.106 Uiso 1 1 calc R U
H46C H 0.305998 0.669259 -0.103179 0.106 Uiso 1 1 calc R U

loop_
_atom_site_aniso_label
_atom_site_aniso_U_11
_atom_site_aniso_U_22
_atom_site_aniso_U_33
_atom_site_aniso_U_23
_atom_site_aniso_U_13
_atom_site_aniso_U_12
O1 0.0303(19) 0.0298(17) 0.0276(17) 0.0059(14) 0.0115(14) 0.0059(13)
O2 0.0229(18) 0.0331(17) 0.0290(17) 0.0031(14) 0.0121(14) 0.0061(14)
O3 0.0232(19) 0.062(2) 0.0240(18) 0.0035(16) 0.0071(14) 0.0004(16)
O4 0.0203(18) 0.0335(17) 0.0311(18) 0.0070(14) 0.0082(14) 0.0028(13)
N1 0.015(2) 0.0259(18) 0.0205(18) 0.0018(14) 0.0094(15) 0.0009(14)
N2 0.020(2) 0.0282(19) 0.0247(18) 0.0002(15) 0.0088(15) 0.0002(15)
N3 0.020(2) 0.0301(19) 0.0259(19) 0.0014(16) 0.0138(16) -0.0007(16)
N4 0.024(2) 0.0264(18) 0.0260(19) 0.0032(15) 0.0169(16) 0.0041(15)
N5 0.024(2) 0.028(2) 0.0264(19) 0.0024(15) 0.0171(16) 0.0020(16)
N6 0.017(2) 0.035(2) 0.0252(19) 0.0044(16) 0.0098(16) -0.0015(16)
C1 0.017(2) 0.030(2) 0.030(2) 0.0017(19) 0.0151(19) 0.0040(18)
C2 0.017(3) 0.034(2) 0.028(2) -0.001(2) 0.015(2) 0.0043(18)
C3 0.016(2) 0.031(2) 0.021(2) -0.0007(17) 0.0072(18) -0.0004(18)
C4 0.019(2) 0.030(2) 0.021(2) -0.0008(18) 0.0075(18) -0.0020(18)
C5 0.019(2) 0.023(2) 0.024(2) 0.0018(17) 0.0118(18) -0.0003(17)
C6 0.020(2) 0.026(2) 0.023(2) -0.0013(17) 0.0113(18) -0.0008(18)
C7 0.019(2) 0.027(2) 0.026(2) -0.0021(19) 0.0104(19) -0.0003(18)
C8 0.017(3) 0.032(2) 0.031(2) -0.0044(19) 0.0087(19) 0.0014(18)
C9 0.026(3) 0.026(2) 0.026(2) -0.0028(18) 0.0091(19) 0.0002(18)
C10 0.026(3) 0.023(2) 0.025(2) -0.0008(17) 0.0130(19) 0.0000(18)
C11 0.034(3) 0.026(2) 0.035(3) 0.000(2) 0.024(2) 0.000(2)
C12 0.034(3) 0.026(2) 0.031(2) 0.0049(19) 0.015(2) 0.004(2)
C13 0.019(3) 0.031(2) 0.032(2) -0.0029(19) 0.0128(19) -0.0035(18)
C14 0.029(3) 0.029(2) 0.026(2) -0.0033(18) 0.016(2) -0.0031(19)
C15 0.021(3) 0.042(3) 0.024(2) -0.0001(19) 0.0133(19) 0.002(2)
C16 0.023(3) 0.028(2) 0.027(2) -0.0021(18) 0.0158(19) 0.0003(19)
C17 0.022(3) 0.032(2) 0.027(3) -0.0043(18) 0.012(2) 0.0011(19)
C18 0.028(3) 0.029(2) 0.035(3) 0.000(2) 0.010(2) 0.003(2)
C19 0.021(3) 0.033(2) 0.030(2) -0.0019(19) 0.008(2) -0.0010(19)
C20 0.026(3) 0.028(2) 0.028(2) -0.0015(18) 0.017(2) 0.0065(18)
C21 0.021(3) 0.033(2) 0.022(2) 0.0033(18) 0.0120(19) 0.0006(19)
C22 0.022(3) 0.032(2) 0.023(2) -0.0015(18) 0.0088(19) 0.0001(19)
C23 0.024(3) 0.031(2) 0.040(3) 0.001(2) 0.018(2) 0.0058(19)
C24 0.018(2) 0.027(2) 0.027(2) -0.0048(18) 0.0087(18) -0.0002(18)
C25 0.027(3) 0.043(3) 0.033(3) 0.009(2) 0.019(2) 0.003(2)
C26 0.024(3) 0.032(2) 0.024(2) 0.0006(19) 0.0105(19) -0.0012(19)
C27 0.024(3) 0.029(2) 0.024(2) 0.0032(18) 0.0082(19) 0.0041(19)
C28 0.024(3) 0.030(2) 0.030(2) -0.0023(19) 0.012(2) -0.0017(19)
C29 0.025(3) 0.023(2) 0.022(2) 0.0025(17) 0.0123(19) 0.0032(18)
C30 0.023(3) 0.023(2) 0.027(2) -0.0010(17) 0.0128(18) -0.0023(18)
C31 0.024(3) 0.030(2) 0.028(2) -0.0013(18) 0.0115(19) 0.0046(19)
C32 0.020(3) 0.044(3) 0.031(2) 0.005(2) 0.009(2) -0.003(2)
C33 0.026(3) 0.027(2) 0.027(2) -0.0023(18) 0.0112(19) -0.0032(19)
C34 0.021(3) 0.040(3) 0.036(3) 0.003(2) 0.015(2) 0.000(2)
C35 0.025(3) 0.031(2) 0.032(2) 0.0045(19) 0.016(2) 0.0026(19)
C36 0.029(3) 0.047(3) 0.031(3) 0.000(2) 0.018(2) 0.003(2)
C37 0.042(3) 0.034(3) 0.035(3) 0.004(2) 0.028(2) 0.011(2)
C38 0.023(3) 0.032(2) 0.022(2) 0.0002(18) 0.0091(19) -0.0021(19)
C39 0.029(3) 0.040(3) 0.045(3) -0.006(2) 0.015(2) 0.008(2)
C40 0.040(3) 0.029(2) 0.035(3) -0.005(2) 0.019(2) -0.001(2)
C41 0.024(3) 0.037(3) 0.028(2) -0.0007(19) 0.013(2) -0.003(2)
C42 0.029(3) 0.034(3) 0.040(3) 0.012(2) 0.019(2) 0.001(2)
C43 0.029(3) 0.047(3) 0.026(2) -0.009(2) 0.011(2) 0.000(2)
C44 0.023(3) 0.059(4) 0.078(4) 0.023(3) 0.017(3) 0.010(3)
C45 0.022(3) 0.106(5) 0.054(4) 0.038(4) 0.010(3) -0.015(3)
C46 0.034(4) 0.091(5) 0.088(5) -0.043(4) 0.018(3) -0.021(3)

loop_
_atom_type_symbol
_atom_type_description
_atom_type_scat_dispersion_real
_atom_type_scat_dispersion_imag
_atom_type_scat_source
C C 0.0033 0.0016 'International Tables Vol C Tables 4.2.6.8 and 6.1.1.4'
H H 0.0000 0.0000 'International Tables Vol C Tables 4.2.6.8 and 6.1.1.4'
N N 0.0061 0.0033 'International Tables Vol C Tables 4.2.6.8 and 6.1.1.4'
O O 0.0106 0.0060 'International Tables Vol C Tables 4.2.6.8 and 6.1.1.4'

loop_
_geom_angle_atom_site_label_1
_geom_angle_atom_site_label_2
_geom_angle_atom_site_label_3
_geom_angle
C2 N1 C10 122.6(4)
C2 N1 C5 114.8(4)
C10 N1 C5 122.3(4)
C1 N2 C4 122.8(4)
C1 N2 C3 114.5(4)
C4 N2 C3 122.5(3)
C29 N3 C6 122.6(4)
C7 N4 C20 123.3(4)
C7 N4 H4 118.4
C20 N4 H4 118.4
C38 N5 C16 121.8(4)
C17 N6 C32 123.7(4)
C17 N6 H6 118.1
C32 N6 H6 118.1
O2 C1 N2 125.2(4)
O2 C1 C18 127.8(4)
N2 C1 C18 107.0(4)
O4 C2 N1 125.5(4)
O4 C2 C19 126.8(4)
N1 C2 C19 107.7(4)
N2 C3 C17 116.7(3)
N2 C3 C9 101.0(3)
C17 C3 C9 106.6(4)
N2 C3 C38 108.8(3)
C17 C3 C38 106.9(3)
C9 C3 C38 117.2(4)
N2 C4 C30 110.7(4)
N2 C4 H4A 109.5
C30 C4 H4A 109.5
N2 C4 H4B 109.5
C30 C4 H4B 109.5
H4A C4 H4B 108.1
N1 C5 C7 116.6(3)
N1 C5 C29 108.8(3)
C7 C5 C29 106.4(3)
N1 C5 C28 101.5(3)
C7 C5 C28 106.1(3)
C29 C5 C28 117.7(3)
C22 C6 C24 121.1(4)
C22 C6 N3 117.5(4)
C24 C6 N3 121.1(4)
O1 C7 N4 124.9(4)
O1 C7 C5 117.6(4)
N4 C7 C5 117.2(4)
C13 C8 C22 119.6(4)
C13 C8 H8 120.2
C22 C8 H8 120.2
C18 C9 C3 103.6(3)
C18 C9 H9A 111.0
C3 C9 H9A 111.0
C18 C9 H9B 111.0
C3 C9 H9B 111.0
H9A C9 H9B 109.0
N1 C10 C24 111.8(3)
N1 C10 H10A 109.3
C24 C10 H10A 109.3
N1 C10 H10B 109.3
C24 C10 H10B 109.3
H10A C10 H10B 107.9
C14 C11 C23 120.4(4)
C14 C11 H11 119.8
C23 C11 H11 119.8
C23 C12 C16 119.3(4)
C23 C12 H12 120.4
C16 C12 H12 120.4
C8 C13 C33 120.4(4)
C8 C13 H13 119.8
C33 C13 H13 119.8
C11 C14 C30 120.2(4)
C11 C14 H14 119.9
C30 C14 H14 119.9
C25 C15 C26 120.2(4)
C25 C15 H15 119.9
C26 C15 H15 119.9
C30 C16 C12 120.6(4)
C30 C16 N5 121.4(4)
C12 C16 N5 117.7(4)
O3 C17 N6 124.7(4)
O3 C17 C3 117.6(4)
N6 C17 C3 117.4(4)
C1 C18 C9 103.7(3)
C1 C18 H18A 111.0
C9 C18 H18A 111.0
C1 C18 H18B 111.0
C9 C18 H18B 111.0
H18A C18 H18B 109.0
C2 C19 C28 103.6(4)
C2 C19 H19A 111.0
C28 C19 H19A 111.0
C2 C19 H19B 111.0
C28 C19 H19B 111.0
H19A C19 H19B 109.0
N4 C20 C39 108.2(4)
N4 C20 C40 110.3(4)
C39 C20 C40 111.6(4)
N4 C20 C37 106.6(4)
C39 C20 C37 110.9(4)
C40 C20 C37 109.1(4)
C35 C21 C26 120.4(4)
C35 C21 C29 122.4(4)
C26 C21 C29 117.2(4)
C6 C22 C8 119.9(4)
C6 C22 H22 120.1
C8 C22 H22 120.1
C12 C23 C11 120.4(4)
C12 C23 H23 119.8
C11 C23 H23 119.8
C33 C24 C6 118.5(4)
C33 C24 C10 121.7(4)
C6 C24 C10 119.7(4)
C15 C25 C42 120.6(4)
C15 C25 H25 119.7
C42 C25 H25 119.7
C21 C26 C15 119.6(4)
C21 C26 H26 120.2
C15 C26 H26 120.2
C31 C27 C41 119.2(4)
C31 C27 C38 118.7(4)
C41 C27 C38 122.0(4)
C19 C28 C5 104.3(3)
C19 C28 H28A 110.9
C5 C28 H28A 110.9
C19 C28 H28B 110.9
C5 C28 H28B 110.9
H28A C28 H28B 108.9
N3 C29 C21 114.8(4)
N3 C29 C5 123.9(4)
C21 C29 C5 121.2(4)
C16 C30 C14 119.0(4)
C16 C30 C4 119.4(4)
C14 C30 C4 121.5(4)
C27 C31 C34 119.8(4)
C27 C31 H31 120.1
C34 C31 H31 120.1
N6 C32 C46 110.1(4)
N6 C32 C44 110.2(4)
C46 C32 C44 110.4(5)
N6 C32 C45 106.3(4)
C46 C32 C45 110.3(5)
C44 C32 C45 109.5(5)
C13 C33 C24 120.5(4)
C13 C33 H33 119.7
C24 C33 H33 119.7
C36 C34 C31 120.1(4)
C36 C34 H34 119.9
C31 C34 H34 119.9
C21 C35 C42 119.3(4)
C21 C35 H35 120.4
C42 C35 H35 120.4
C43 C36 C34 120.5(4)
C43 C36 H36 119.7
C34 C36 H36 119.7
C20 C37 H37A 109.5
C20 C37 H37B 109.5
H37A C37 H37B 109.5
C20 C37 H37C 109.5
H37A C37 H37C 109.5
H37B C37 H37C 109.5
N5 C38 C27 115.5(4)
N5 C38 C3 122.3(4)
C27 C38 C3 122.1(4)
C20 C39 H39A 109.5
C20 C39 H39B 109.5
H39A C39 H39B 109.5
C20 C39 H39C 109.5
H39A C39 H39C 109.5
H39B C39 H39C 109.5
C20 C40 H40A 109.5
C20 C40 H40B 109.5
H40A C40 H40B 109.5
C20 C40 H40C 109.5
H40A C40 H40C 109.5
H40B C40 H40C 109.5
C43 C41 C27 120.4(4)
C43 C41 H41 119.8
C27 C41 H41 119.8
C25 C42 C35 120.0(4)
C25 C42 H42 120.0
C35 C42 H42 120.0
C36 C43 C41 119.9(5)
C36 C43 H43 120.0
C41 C43 H43 120.0
C32 C44 H44A 109.5
C32 C44 H44B 109.5
H44A C44 H44B 109.5
C32 C44 H44C 109.5
H44A C44 H44C 109.5
H44B C44 H44C 109.5
C32 C45 H45A 109.5
C32 C45 H45B 109.5
H45A C45 H45B 109.5
C32 C45 H45C 109.5
H45A C45 H45C 109.5
H45B C45 H45C 109.5
C32 C46 H46A 109.5
C32 C46 H46B 109.5
H46A C46 H46B 109.5
C32 C46 H46C 109.5
H46A C46 H46C 109.5
H46B C46 H46C 109.5

loop_
_geom_bond_atom_site_label_1
_geom_bond_atom_site_label_2
_geom_bond_distance
O1 C7 1.220(5)
O2 C1 1.223(6)
O3 C17 1.223(6)
O4 C2 1.234(5)
N1 C2 1.342(6)
N1 C10 1.465(6)
N1 C5 1.467(5)
N2 C1 1.364(6)
N2 C4 1.460(6)
N2 C3 1.468(6)
N3 C29 1.271(6)
N3 C6 1.430(5)
N4 C7 1.352(5)
N4 C20 1.486(5)
N4 H4 0.8600
N5 C38 1.280(6)
N5 C16 1.424(5)
N6 C17 1.350(6)
N6 C32 1.490(6)
N6 H6 0.8600
C1 C18 1.504(7)
C2 C19 1.509(6)
C3 C17 1.544(6)
C3 C9 1.550(6)
C3 C38 1.551(6)
C4 C30 1.500(6)
C4 H4A 0.9700
C4 H4B 0.9700
C5 C7 1.539(6)
C5 C29 1.549(6)
C5 C28 1.550(6)
C6 C22 1.379(7)
C6 C24 1.397(6)
C8 C13 1.383(7)
C8 C22 1.400(6)
C8 H8 0.9300
C9 C18 1.523(6)
C9 H9A 0.9700
C9 H9B 0.9700
C10 C24 1.496(7)
C10 H10A 0.9700
C10 H10B 0.9700
C11 C14 1.373(7)
C11 C23 1.388(7)
C11 H11 0.9300
C12 C23 1.385(6)
C12 C16 1.397(7)
C12 H12 0.9300
C13 C33 1.389(7)
C13 H13 0.9300
C14 C30 1.407(6)
C14 H14 0.9300
C15 C25 1.377(7)
C15 C26 1.392(6)
C15 H15 0.9300
C16 C30 1.388(6)
C18 H18A 0.9700
C18 H18B 0.9700
C19 C28 1.519(6)
C19 H19A 0.9700
C19 H19B 0.9700
C20 C39 1.515(7)
C20 C40 1.517(6)
C20 C37 1.525(6)
C21 C35 1.389(6)
C21 C26 1.391(6)
C21 C29 1.502(6)
C22 H22 0.9300
C23 H23 0.9300
C24 C33 1.397(6)
C25 C42 1.380(7)
C25 H25 0.9300
C26 H26 0.9300
C27 C31 1.392(7)
C27 C41 1.395(6)
C27 C38 1.491(6)
C28 H28A 0.9700
C28 H28B 0.9700
C31 C34 1.395(6)
C31 H31 0.9300
C32 C46 1.505(8)
C32 C44 1.508(8)
C32 C45 1.515(7)
C33 H33 0.9300
C34 C36 1.378(7)
C34 H34 0.9300
C35 C42 1.402(6)
C35 H35 0.9300
C36 C43 1.376(7)
C36 H36 0.9300
C37 H37A 0.9600
C37 H37B 0.9600
C37 H37C 0.9600
C39 H39A 0.9600
C39 H39B 0.9600
C39 H39C 0.9600
C40 H40A 0.9600
C40 H40B 0.9600
C40 H40C 0.9600
C41 C43 1.388(6)
C41 H41 0.9300
C42 H42 0.9300
C43 H43 0.9300
C44 H44A 0.9600
C44 H44B 0.9600
C44 H44C 0.9600
C45 H45A 0.9600
C45 H45B 0.9600
C45 H45C 0.9600
C46 H46A 0.9600
C46 H46B 0.9600
C46 H46C 0.9600

loop_
_geom_hbond_atom_site_label_D
_geom_hbond_atom_site_label_H
_geom_hbond_atom_site_label_A
_geom_hbond_distance_DH
_geom_hbond_distance_HA
_geom_hbond_distance_DA
_geom_hbond_angle_DHA
_geom_hbond_site_symmetry_A
N4 H4 O2 0.86 2.33 3.131(5) 156.0 .
N6 H6 O4 0.86 2.25 3.079(5) 161.5 .
C18 H18B O1 0.97 2.53 3.275(5) 134.0 2_564
C39 H39C O1 0.96 2.50 3.101(6) 120.2 .
C40 H40B O1 0.96 2.36 2.979(6) 122.0 .
C44 H44C O3 0.96 2.53 3.119(7) 119.6 .
C46 H46B O3 0.96 2.38 2.997(8) 122.0 .

loop_
_geom_torsion_atom_site_label_1
_geom_torsion_atom_site_label_2
_geom_torsion_atom_site_label_3
_geom_torsion_atom_site_label_4
_geom_torsion
C4 N2 C1 O2 1.8(7)
C3 N2 C1 O2 177.3(4)
C4 N2 C1 C18 -178.2(4)
C3 N2 C1 C18 -2.7(5)
C10 N1 C2 O4 1.5(6)
C5 N1 C2 O4 175.8(4)
C10 N1 C2 C19 -179.1(4)
C5 N1 C2 C19 -4.8(5)
C1 N2 C3 C17 98.3(4)
C4 N2 C3 C17 -86.2(5)
C1 N2 C3 C9 -16.8(5)
C4 N2 C3 C9 158.7(4)
C1 N2 C3 C38 -140.7(4)
C4 N2 C3 C38 34.8(5)
C1 N2 C4 C30 -142.0(4)
C3 N2 C4 C30 42.9(5)
C2 N1 C5 C7 101.8(4)
C10 N1 C5 C7 -83.9(5)
C2 N1 C5 C29 -137.8(4)
C10 N1 C5 C29 36.5(5)
C2 N1 C5 C28 -13.0(4)
C10 N1 C5 C28 161.3(4)
C29 N3 C6 C22 -137.0(4)
C29 N3 C6 C24 49.1(6)
C20 N4 C7 O1 -4.8(7)
C20 N4 C7 C5 -178.9(4)
N1 C5 C7 O1 163.2(4)
C29 C5 C7 O1 41.6(5)
C28 C5 C7 O1 -84.6(5)
N1 C5 C7 N4 -22.2(6)
C29 C5 C7 N4 -143.9(4)
C28 C5 C7 N4 89.9(4)
N2 C3 C9 C18 28.8(4)
C17 C3 C9 C18 -93.6(4)
C38 C3 C9 C18 146.7(4)
C2 N1 C10 C24 -146.0(4)
C5 N1 C10 C24 40.1(5)
C22 C8 C13 C33 0.7(6)
C23 C11 C14 C30 0.4(7)
C23 C12 C16 C30 -0.6(7)
C23 C12 C16 N5 -175.5(4)
C38 N5 C16 C30 51.9(6)
C38 N5 C16 C12 -133.3(5)
C32 N6 C17 O3 -1.7(7)
C32 N6 C17 C3 -175.4(4)
N2 C3 C17 O3 166.8(4)
C9 C3 C17 O3 -81.3(5)
C38 C3 C17 O3 44.8(5)
N2 C3 C17 N6 -19.0(6)
C9 C3 C17 N6 92.9(4)
C38 C3 C17 N6 -141.0(4)
O2 C1 C18 C9 -158.4(4)
N2 C1 C18 C9 21.6(5)
C3 C9 C18 C1 -31.1(5)
O4 C2 C19 C28 -159.7(4)
N1 C2 C19 C28 21.0(4)
C7 N4 C20 C39 -63.9(5)
C7 N4 C20 C40 58.4(6)
C7 N4 C20 C37 176.8(4)
C24 C6 C22 C8 -2.8(6)
N3 C6 C22 C8 -176.7(4)
C13 C8 C22 C6 0.9(6)
C16 C12 C23 C11 1.4(7)
C14 C11 C23 C12 -1.3(7)
C22 C6 C24 C33 3.1(6)
N3 C6 C24 C33 176.8(4)
C22 C6 C24 C10 -174.0(4)
N3 C6 C24 C10 -0.3(6)
N1 C10 C24 C33 117.5(4)
N1 C10 C24 C6 -65.4(5)
C26 C15 C25 C42 0.9(7)
C35 C21 C26 C15 -0.4(7)
C29 C21 C26 C15 -178.2(4)
C25 C15 C26 C21 -0.8(7)
C2 C19 C28 C5 -28.1(4)
N1 C5 C28 C19 25.0(4)
C7 C5 C28 C19 -97.4(4)
C29 C5 C28 C19 143.6(4)
C6 N3 C29 C21 -175.5(4)
C6 N3 C29 C5 1.2(6)
C35 C21 C29 N3 -130.7(5)
C26 C21 C29 N3 47.0(6)
C35 C21 C29 C5 52.4(6)
C26 C21 C29 C5 -129.9(4)
N1 C5 C29 N3 -65.7(5)
C7 C5 C29 N3 60.8(5)
C28 C5 C29 N3 179.6(4)
N1 C5 C29 C21 110.9(4)
C7 C5 C29 C21 -122.6(4)
C28 C5 C29 C21 -3.8(6)
C12 C16 C30 C14 -0.2(7)
N5 C16 C30 C14 174.5(4)
C12 C16 C30 C4 -179.4(4)
N5 C16 C30 C4 -4.7(6)
C11 C14 C30 C16 0.3(7)
C11 C14 C30 C4 179.5(4)
N2 C4 C30 C16 -64.4(5)
N2 C4 C30 C14 116.5(4)
C41 C27 C31 C34 -1.7(7)
C38 C27 C31 C34 -178.5(4)
C17 N6 C32 C46 58.0(6)
C17 N6 C32 C44 -64.0(6)
C17 N6 C32 C45 177.4(5)
C8 C13 C33 C24 -0.3(6)
C6 C24 C33 C13 -1.6(6)
C10 C24 C33 C13 175.5(4)
C27 C31 C34 C36 1.4(7)
C26 C21 C35 C42 1.4(7)
C29 C21 C35 C42 179.1(4)
C31 C34 C36 C43 -0.8(7)
C16 N5 C38 C27 -174.8(4)
C16 N5 C38 C3 2.7(7)
C31 C27 C38 N5 43.4(6)
C41 C27 C38 N5 -133.3(5)
C31 C27 C38 C3 -134.1(4)
C41 C27 C38 C3 49.2(6)
N2 C3 C38 N5 -67.1(5)
C17 C3 C38 N5 59.7(5)
C9 C3 C38 N5 179.2(4)
N2 C3 C38 C27 110.3(4)
C17 C3 C38 C27 -122.9(4)
C9 C3 C38 C27 -3.4(6)
C31 C27 C41 C43 1.6(7)
C38 C27 C41 C43 178.2(4)
C15 C25 C42 C35 0.2(8)
C21 C35 C42 C25 -1.3(7)
C34 C36 C43 C41 0.7(8)
C27 C41 C43 C36 -1.1(7)
